data_7160641
loop_
_publ_author_name
'Watanabe, Kohei'
'Toba, Yuto'
'Mita, Shimpei'
'Kanda, Yusuke'
'Yagi, Toru'
'Kanauchi, Kento'
'Kumada, Manami'
'Yoshida, Yasushi'
'Kasashima, Yoshio'
'Takita, Ryo'
'Sakamoto, Masami'
'Mino, Takashi'

_publ_section_title
;
 Stereoinversion in Pd-catalyzed allylic substitution induced by
 modification of olefinic moiety in chiral phosphine-acrylamide ligands.
;
_journal_issue 32
_journal_name_full 'Organic &amp; biomolecular chemistry'
_journal_page_first 7431
_journal_page_last 7438
_journal_paper_doi 10.1039/d5ob01034a
_journal_volume 23
_journal_year 2025
_chemical_absolute_configuration ad
_chemical_formula_sum 'C36 H32 N O P'
_chemical_formula_weight 525.59
_space_group_crystal_system orthorhombic
_space_group_IT_number 19
_space_group_name_Hall 'P 2ac 2ab'
_space_group_name_H-M_alt 'P 21 21 21'
_atom_sites_solution_hydrogens geom
_atom_sites_solution_primary direct
_atom_sites_solution_secondary difmap
_audit_block_doi 10.5517/ccdc.csd.cc28cy5s
_audit_update_record
;
2021-07-16 deposited with the CCDC.	2025-07-18 downloaded from the CCDC.
;
_cell_angle_alpha 90
_cell_angle_beta 90
_cell_angle_gamma 90
_cell_formula_units_Z 4
_cell_length_a 8.3651(8)
_cell_length_b 13.6367(13)
_cell_length_c 25.424(3)
_cell_measurement_reflns_used 5281
_cell_measurement_temperature 173(2)
_cell_measurement_theta_max 25.7156
_cell_measurement_theta_min 2.5632
_cell_volume 2900.2(5)
_computing_cell_refinement 'SAINT V8.34A (Bruker AXS Inc., 2013)'
_computing_data_collection 'APEX2 (Bruker AXS, 2006)'
_computing_data_reduction 'SAINT V8.34A (Bruker AXS Inc., 2013)'
_computing_molecular_graphics 'XSHEL (Bruker AXS,2002)'
_computing_publication_material 'XCIF (Bruker AXS, 2001)'
_computing_structure_refinement 'SHELXL-2014/7 (Sheldrick, 2014)'
_computing_structure_solution 'SHELXS-97 (Sheldrick, 1997)'
_diffrn_ambient_temperature 173(2)
_diffrn_detector_area_resol_mean 8.3333
_diffrn_measured_fraction_theta_full 1.000
_diffrn_measured_fraction_theta_max 0.993
_diffrn_measurement_device_type 'Bruker APEXII CCD area detector'
_diffrn_measurement_method 'Phi and Omega scans'
_diffrn_radiation_monochromator graphite
_diffrn_radiation_type MoK\a
_diffrn_radiation_wavelength 0.71073
_diffrn_reflns_av_R_equivalents 0.0259
_diffrn_reflns_av_unetI/netI 0.0352
_diffrn_reflns_limit_h_max 10
_diffrn_reflns_limit_h_min -10
_diffrn_reflns_limit_k_max 17
_diffrn_reflns_limit_k_min -17
_diffrn_reflns_limit_l_max 32
_diffrn_reflns_limit_l_min -17
_diffrn_reflns_number 16777
_diffrn_reflns_theta_full 25.242
_diffrn_reflns_theta_max 27.548
_diffrn_reflns_theta_min 1.695
_diffrn_source 'fine-focus sealed tube'
_exptl_absorpt_coefficient_mu 0.124
_exptl_absorpt_correction_T_max 0.96
_exptl_absorpt_correction_T_min 0.90
_exptl_absorpt_correction_type empirical
_exptl_absorpt_process_details 'SADABS (Sheldrick 1996)'
_exptl_crystal_colour colourless
_exptl_crystal_density_diffrn 1.204
_exptl_crystal_density_method 'not measured'
_exptl_crystal_description Block
_exptl_crystal_F_000 1112
_exptl_crystal_size_max 0.500
_exptl_crystal_size_mid 0.500
_exptl_crystal_size_min 0.300
_refine_diff_density_max 0.200
_refine_diff_density_min -0.200
_refine_ls_abs_structure_details
;
Flack x determined using 2147 quotients [(I+)-(I-)]/[(I+)+(I-)]
(Parsons, Flack and Wagner, Acta Cryst. B69 (2013) 249-259).
;
_refine_ls_abs_structure_Flack 0.12(4)
_refine_ls_extinction_method none
_refine_ls_goodness_of_fit_ref 1.014
_refine_ls_hydrogen_treatment constr
_refine_ls_matrix_type full
_refine_ls_number_parameters 354
_refine_ls_number_reflns 6586
_refine_ls_number_restraints 0
_refine_ls_restrained_S_all 1.014
_refine_ls_R_factor_all 0.0459
_refine_ls_R_factor_gt 0.0361
_refine_ls_shift/su_max 0.001
_refine_ls_shift/su_mean 0.000
_refine_ls_structure_factor_coef Fsqd
_refine_ls_weighting_details 'w=1/[\s^2^(Fo^2^)+(0.0400P)^2^+0.3574P] where P=(Fo^2^+2Fc^2^)/3'
_refine_ls_weighting_scheme calc
_refine_ls_wR_factor_gt 0.0793
_refine_ls_wR_factor_ref 0.0861
_reflns_number_gt 5705
_reflns_number_total 6586
_reflns_threshold_expression 'I > 2\s(I)'
_cod_data_source_file d5ob01034a2.cif
_cod_data_source_block I
_cod_depositor_comments 'Adding full bibliography for 7160641--7160643.cif.'
_cod_database_code 7160641

loop_
_space_group_symop_operation_xyz
'x, y, z'
'-x+1/2, -y, z+1/2'
'-x, y+1/2, -z+1/2'
'x+1/2, -y+1/2, -z'

loop_
_atom_site_type_symbol
_atom_site_label
_atom_site_fract_x
_atom_site_fract_y
_atom_site_fract_z
_atom_site_U_iso_or_equiv
_atom_site_adp_type
_atom_site_calc_flag
_atom_site_refinement_flags_adp
_atom_site_refinement_flags_occupancy
_atom_site_refinement_flags_posn
_atom_site_occupancy
_atom_site_disorder_assembly
_atom_site_disorder_group
C C1 0.3801(3) 0.33894(16) 0.64608(9) 0.0355(5) Uani d . . . 1 . .
C C2 0.5438(3) 0.29666(16) 0.64751(9) 0.0353(5) Uani d . . . 1 . .
H H2 0.631 0.3348 0.66 0.042 Uiso calc U . R 1 . .
C C3 0.5675(3) 0.20533(17) 0.63120(10) 0.0402(6) Uani d . . . 1 . .
H H3 0.4757 0.1719 0.6185 0.048 Uiso calc U . R 1 . .
C C4 0.7165(3) 0.14983(17) 0.63029(9) 0.0362(5) Uani d . . . 1 . .
C C5 0.8663(3) 0.19022(17) 0.64014(9) 0.0386(6) Uani d . . . 1 . .
H H5 0.875 0.2584 0.6473 0.046 Uiso calc U . R 1 . .
C C6 1.0020(3) 0.13335(17) 0.63964(9) 0.0433(5) Uani d . . . 1 . .
H H6 1.1029 0.1622 0.647 0.052 Uiso calc U . R 1 . .
C C7 0.9921(3) 0.03413(18) 0.62846(10) 0.0475(6) Uani d . . . 1 . .
H H7 1.086 -0.0051 0.6278 0.057 Uiso calc U . R 1 . .
C C8 0.8458(4) -0.00706(19) 0.61841(14) 0.0600(8) Uani d . . . 1 . .
H H8 0.8379 -0.0751 0.6109 0.072 Uiso calc U . R 1 . .
C C9 0.7100(3) 0.05031(19) 0.61923(12) 0.0538(7) Uani d . . . 1 . .
H H9 0.6094 0.0209 0.612 0.065 Uiso calc U . R 1 . .
C C10 0.1891(3) 0.46596(17) 0.66943(9) 0.0341(5) Uani d . . . 1 . .
H H10 0.1419 0.4466 0.6348 0.041 Uiso calc U . R 1 . .
C C11 0.1738(2) 0.57693(16) 0.67346(8) 0.0305(5) Uani d . . . 1 . .
C C12 0.1058(3) 0.62734(17) 0.63169(9) 0.0360(5) Uani d . . . 1 . .
H H12 0.0827 0.5934 0.6 0.043 Uiso calc U . R 1 . .
C C13 0.0709(3) 0.72676(18) 0.63554(11) 0.0443(6) Uani d . . . 1 . .
H H13 0.0225 0.76 0.6068 0.053 Uiso calc U . R 1 . .
C C14 0.1066(3) 0.77723(18) 0.68110(11) 0.0464(7) Uani d . . . 1 . .
H H14 0.0831 0.8452 0.6839 0.056 Uiso calc U . R 1 . .
C C15 0.1767(3) 0.72799(19) 0.72255(11) 0.0450(6) Uani d . . . 1 . .
H H15 0.2032 0.7628 0.7537 0.054 Uiso calc U . R 1 . .
C C16 0.2089(3) 0.62881(18) 0.71926(10) 0.0376(5) Uani d . . . 1 . .
H H16 0.2553 0.5958 0.7484 0.045 Uiso calc U . R 1 . .
C C17 0.0888(3) 0.41589(19) 0.71215(12) 0.0497(7) Uani d . . . 1 . .
H H17A 0.1042 0.3447 0.7102 0.075 Uiso calc U . R 1 . .
H H17B -0.0244 0.4314 0.7067 0.075 Uiso calc U . R 1 . .
H H17C 0.1225 0.4395 0.7468 0.075 Uiso calc U . R 1 . .
C C18 0.4873(3) 0.48524(14) 0.69049(8) 0.0275(4) Uani d . . . 1 . .
C C19 0.5609(2) 0.55332(17) 0.65719(8) 0.0289(4) Uani d . . . 1 . .
C C20 0.6795(3) 0.61430(18) 0.67766(9) 0.0371(5) Uani d . . . 1 . .
H H20 0.7284 0.6623 0.6559 0.045 Uiso calc U . R 1 . .
C C21 0.7263(3) 0.6049(2) 0.72979(10) 0.0439(6) Uani d . . . 1 . .
H H21 0.8058 0.6472 0.7438 0.053 Uiso calc U . R 1 . .
C C22 0.6575(3) 0.5343(2) 0.76120(9) 0.0431(6) Uani d . . . 1 . .
H H22 0.6931 0.5274 0.7965 0.052 Uiso calc U . R 1 . .
C C23 0.5370(3) 0.47261(17) 0.74272(8) 0.0346(5) Uani d . . . 1 . .
C C24 0.4674(4) 0.3943(2) 0.77752(10) 0.0532(7) Uani d . . . 1 . .
H H24A 0.3628 0.4158 0.7906 0.08 Uiso calc U . R 1 . .
H H24B 0.5392 0.3826 0.8073 0.08 Uiso calc U . R 1 . .
H H24C 0.4547 0.3336 0.7573 0.08 Uiso calc U . R 1 . .
C C25 0.5561(3) 0.67846(17) 0.56782(8) 0.0332(5) Uani d . . . 1 . .
C C26 0.4694(3) 0.75617(18) 0.58914(10) 0.0412(6) Uani d . . . 1 . .
H H26 0.3983 0.7443 0.6176 0.049 Uiso calc U . R 1 . .
C C27 0.4851(3) 0.85008(18) 0.56965(10) 0.0472(6) Uani d . . . 1 . .
H H27 0.4241 0.9019 0.5845 0.057 Uiso calc U . R 1 . .
C C28 0.5886(4) 0.8693(2) 0.52879(10) 0.0519(7) Uani d . . . 1 . .
H H28 0.5987 0.9339 0.5152 0.062 Uiso calc U . R 1 . .
C C29 0.6768(4) 0.7938(2) 0.50797(12) 0.0597(8) Uani d . . . 1 . .
H H29 0.7501 0.8068 0.4803 0.072 Uiso calc U . R 1 . .
C C30 0.6604(3) 0.6987(2) 0.52680(10) 0.0488(7) Uani d . . . 1 . .
H H30 0.7209 0.6471 0.5115 0.059 Uiso calc U . R 1 . .
C C31 0.6447(3) 0.47439(17) 0.55661(9) 0.0351(5) Uani d . . . 1 . .
C C32 0.5950(4) 0.4229(2) 0.51258(10) 0.0506(7) Uani d . . . 1 . .
H H32 0.4897 0.4321 0.4995 0.061 Uiso calc U . R 1 . .
C C33 0.6972(4) 0.3579(2) 0.48729(11) 0.0635(9) Uani d . . . 1 . .
H H33 0.6611 0.3227 0.4573 0.076 Uiso calc U . R 1 . .
C C34 0.8507(4) 0.3444(2) 0.50545(11) 0.0549(7) Uani d . . . 1 . .
H H34 0.921 0.3006 0.4878 0.066 Uiso calc U . R 1 . .
C C35 0.9016(3) 0.3946(2) 0.54932(11) 0.0501(7) Uani d . . . 1 . .
H H35 1.0071 0.385 0.5622 0.06 Uiso calc U . R 1 . .
C C36 0.8003(3) 0.45902(19) 0.57473(10) 0.0427(6) Uani d . . . 1 . .
H H36 0.8369 0.4933 0.6049 0.051 Uiso calc U . R 1 . .
N N1 0.3571(2) 0.42762(13) 0.67014(7) 0.0296(4) Uani d . . . 1 . .
O O1 0.2686(2) 0.29521(13) 0.62531(8) 0.0503(5) Uani d . . . 1 . .
P P1 0.49656(7) 0.55493(4) 0.58780(2) 0.03135(13) Uani d . . . 1 . .

loop_
_atom_site_aniso_label
_atom_site_aniso_U_11
_atom_site_aniso_U_22
_atom_site_aniso_U_33
_atom_site_aniso_U_12
_atom_site_aniso_U_13
_atom_site_aniso_U_23
C1 0.0383(13) 0.0297(11) 0.0387(12) -0.0062(10) 0.0003(10) -0.0031(10)
C2 0.0364(13) 0.0313(11) 0.0381(12) -0.0036(9) 0.0009(10) -0.0026(10)
C3 0.0412(13) 0.0334(12) 0.0459(14) -0.0046(11) -0.0027(12) -0.0055(11)
C4 0.0432(13) 0.0306(11) 0.0348(12) -0.0011(10) -0.0024(11) -0.0027(10)
C5 0.0465(14) 0.0302(12) 0.0391(13) -0.0071(11) 0.0007(11) -0.0020(10)
C6 0.0422(13) 0.0419(13) 0.0457(13) -0.0061(13) -0.0020(13) 0.0012(10)
C7 0.0442(14) 0.0414(13) 0.0568(15) 0.0047(13) -0.0021(14) 0.0027(11)
C8 0.0556(18) 0.0288(13) 0.096(2) 0.0046(13) -0.0117(17) -0.0113(14)
C9 0.0455(15) 0.0329(13) 0.083(2) -0.0032(13) -0.0131(14) -0.0120(14)
C10 0.0277(11) 0.0334(12) 0.0411(13) -0.0045(9) 0.0013(9) 0.0019(10)
C11 0.0234(10) 0.0337(12) 0.0344(11) -0.0023(9) 0.0058(9) 0.0024(9)
C12 0.0290(11) 0.0422(13) 0.0370(12) -0.0039(10) 0.0008(10) 0.0006(10)
C13 0.0396(14) 0.0442(14) 0.0490(15) 0.0049(11) 0.0050(12) 0.0119(12)
C14 0.0470(15) 0.0329(13) 0.0593(17) 0.0040(11) 0.0128(13) -0.0002(12)
C15 0.0464(15) 0.0418(14) 0.0467(15) 0.0005(12) 0.0071(12) -0.0126(12)
C16 0.0355(12) 0.0415(13) 0.0359(13) 0.0019(11) 0.0030(10) -0.0035(10)
C17 0.0375(14) 0.0429(14) 0.0688(18) -0.0062(11) 0.0154(13) 0.0098(13)
C18 0.0264(10) 0.0278(10) 0.0283(10) 0.0015(9) 0.0012(9) -0.0047(8)
C19 0.0257(10) 0.0342(11) 0.0267(10) -0.0025(9) -0.0004(8) -0.0048(9)
C20 0.0303(12) 0.0414(13) 0.0396(13) -0.0078(10) -0.0014(10) -0.0049(10)
C21 0.0369(13) 0.0517(15) 0.0430(14) -0.0025(12) -0.0116(12) -0.0154(12)
C22 0.0440(14) 0.0546(16) 0.0307(12) 0.0072(13) -0.0118(11) -0.0074(11)
C23 0.0367(13) 0.0388(12) 0.0284(11) 0.0081(10) -0.0005(9) -0.0025(9)
C24 0.0583(18) 0.0649(17) 0.0365(13) 0.0053(14) -0.0001(12) 0.0151(12)
C25 0.0320(11) 0.0408(12) 0.0266(11) -0.0036(10) -0.0002(9) 0.0012(9)
C26 0.0389(14) 0.0432(13) 0.0415(13) -0.0109(11) 0.0080(11) -0.0097(11)
C27 0.0482(15) 0.0400(13) 0.0535(15) -0.0030(13) -0.0028(13) -0.0156(11)
C28 0.076(2) 0.0408(14) 0.0395(14) -0.0067(14) -0.0034(14) 0.0033(12)
C29 0.075(2) 0.0592(18) 0.0448(16) -0.0074(16) 0.0249(15) 0.0115(14)
C30 0.0532(16) 0.0499(15) 0.0432(15) 0.0048(13) 0.0194(13) 0.0053(12)
C31 0.0435(13) 0.0354(12) 0.0264(11) -0.0049(10) 0.0006(10) -0.0015(9)
C32 0.0587(17) 0.0567(17) 0.0365(13) 0.0086(14) -0.0160(13) -0.0128(12)
C33 0.084(2) 0.0649(19) 0.0417(15) 0.0195(18) -0.0151(16) -0.0240(14)
C34 0.0682(19) 0.0547(17) 0.0417(15) 0.0174(15) 0.0016(14) -0.0083(13)
C35 0.0433(15) 0.0575(16) 0.0494(15) 0.0052(13) 0.0019(13) -0.0103(13)
C36 0.0371(13) 0.0514(15) 0.0396(13) -0.0060(12) -0.0010(10) -0.0129(11)
N1 0.0277(9) 0.0277(9) 0.0336(9) -0.0032(8) 0.0010(7) -0.0004(8)
O1 0.0408(10) 0.0379(9) 0.0722(13) -0.0084(8) -0.0063(9) -0.0158(9)
P1 0.0292(3) 0.0397(3) 0.0252(2) -0.0068(3) 0.0002(2) -0.0015(2)

loop_
_atom_type_symbol
_atom_type_description
_atom_type_scat_dispersion_real
_atom_type_scat_dispersion_imag
_atom_type_scat_source
C C 0.0033 0.0016 'International Tables Vol C Tables 4.2.6.8 and 6.1.1.4'
H H 0.0000 0.0000 'International Tables Vol C Tables 4.2.6.8 and 6.1.1.4'
N N 0.0061 0.0033 'International Tables Vol C Tables 4.2.6.8 and 6.1.1.4'
O O 0.0106 0.0060 'International Tables Vol C Tables 4.2.6.8 and 6.1.1.4'
P P 0.1023 0.0942 'International Tables Vol C Tables 4.2.6.8 and 6.1.1.4'

loop_
_citation_id
_citation_doi
_citation_year
1 10.1039/D1OB02086B 2021

loop_
_geom_angle_atom_site_label_1
_geom_angle_atom_site_label_2
_geom_angle_atom_site_label_3
_geom_angle_site_symmetry_1
_geom_angle_site_symmetry_3
_geom_angle
_geom_angle_publ_flag
O1 C1 N1 . . 121.0(2) ?
O1 C1 C2 . . 121.5(2) ?
N1 C1 C2 . . 117.5(2) ?
C3 C2 C1 . . 119.6(2) ?
C3 C2 H2 . . 120.2 ?
C1 C2 H2 . . 120.2 ?
C2 C3 C4 . . 128.3(2) ?
C2 C3 H3 . . 115.9 ?
C4 C3 H3 . . 115.9 ?
C9 C4 C5 . . 117.3(2) ?
C9 C4 C3 . . 118.5(2) ?
C5 C4 C3 . . 124.1(2) ?
C6 C5 C4 . . 121.2(2) ?
C6 C5 H5 . . 119.4 ?
C4 C5 H5 . . 119.4 ?
C5 C6 C7 . . 120.2(3) ?
C5 C6 H6 . . 119.9 ?
C7 C6 H6 . . 119.9 ?
C8 C7 C6 . . 119.5(3) ?
C8 C7 H7 . . 120.3 ?
C6 C7 H7 . . 120.3 ?
C7 C8 C9 . . 120.0(2) ?
C7 C8 H8 . . 120.0 ?
C9 C8 H8 . . 120.0 ?
C8 C9 C4 . . 121.7(2) ?
C8 C9 H9 . . 119.1 ?
C4 C9 H9 . . 119.1 ?
N1 C10 C11 . . 115.13(17) ?
N1 C10 C17 . . 110.43(19) ?
C11 C10 C17 . . 110.43(19) ?
N1 C10 H10 . . 106.8 ?
C11 C10 H10 . . 106.8 ?
C17 C10 H10 . . 106.8 ?
C12 C11 C16 . . 118.3(2) ?
C12 C11 C10 . . 118.4(2) ?
C16 C11 C10 . . 122.9(2) ?
C11 C12 C13 . . 121.0(2) ?
C11 C12 H12 . . 119.5 ?
C13 C12 H12 . . 119.5 ?
C14 C13 C12 . . 120.0(2) ?
C14 C13 H13 . . 120.0 ?
C12 C13 H13 . . 120.0 ?
C13 C14 C15 . . 119.4(2) ?
C13 C14 H14 . . 120.3 ?
C15 C14 H14 . . 120.3 ?
C14 C15 C16 . . 120.9(3) ?
C14 C15 H15 . . 119.6 ?
C16 C15 H15 . . 119.6 ?
C15 C16 C11 . . 120.4(2) ?
C15 C16 H16 . . 119.8 ?
C11 C16 H16 . . 119.8 ?
C10 C17 H17A . . 109.5 ?
C10 C17 H17B . . 109.5 ?
H17A C17 H17B . . 109.5 ?
C10 C17 H17C . . 109.5 ?
H17A C17 H17C . . 109.5 ?
H17B C17 H17C . . 109.5 ?
C19 C18 C23 . . 121.6(2) ?
C19 C18 N1 . . 118.53(18) ?
C23 C18 N1 . . 119.85(19) ?
C20 C19 C18 . . 118.86(19) ?
C20 C19 P1 . . 123.84(17) ?
C18 C19 P1 . . 117.28(15) ?
C21 C20 C19 . . 120.1(2) ?
C21 C20 H20 . . 119.9 ?
C19 C20 H20 . . 119.9 ?
C22 C21 C20 . . 120.0(2) ?
C22 C21 H21 . . 120.0 ?
C20 C21 H21 . . 120.0 ?
C21 C22 C23 . . 121.9(2) ?
C21 C22 H22 . . 119.0 ?
C23 C22 H22 . . 119.0 ?
C22 C23 C18 . . 117.3(2) ?
C22 C23 C24 . . 120.7(2) ?
C18 C23 C24 . . 122.0(2) ?
C23 C24 H24A . . 109.5 ?
C23 C24 H24B . . 109.5 ?
H24A C24 H24B . . 109.5 ?
C23 C24 H24C . . 109.5 ?
H24A C24 H24C . . 109.5 ?
H24B C24 H24C . . 109.5 ?
C30 C25 C26 . . 117.9(2) ?
C30 C25 P1 . . 124.3(2) ?
C26 C25 P1 . . 116.77(17) ?
C27 C26 C25 . . 121.1(2) ?
C27 C26 H26 . . 119.4 ?
C25 C26 H26 . . 119.4 ?
C28 C27 C26 . . 120.5(2) ?
C28 C27 H27 . . 119.8 ?
C26 C27 H27 . . 119.8 ?
C29 C28 C27 . . 119.1(3) ?
C29 C28 H28 . . 120.5 ?
C27 C28 H28 . . 120.5 ?
C28 C29 C30 . . 120.9(3) ?
C28 C29 H29 . . 119.5 ?
C30 C29 H29 . . 119.5 ?
C25 C30 C29 . . 120.4(3) ?
C25 C30 H30 . . 119.8 ?
C29 C30 H30 . . 119.8 ?
C32 C31 C36 . . 118.1(2) ?
C32 C31 P1 . . 116.71(19) ?
C36 C31 P1 . . 125.20(17) ?
C31 C32 C33 . . 120.8(3) ?
C31 C32 H32 . . 119.6 ?
C33 C32 H32 . . 119.6 ?
C34 C33 C32 . . 120.3(3) ?
C34 C33 H33 . . 119.9 ?
C32 C33 H33 . . 119.9 ?
C33 C34 C35 . . 119.6(3) ?
C33 C34 H34 . . 120.2 ?
C35 C34 H34 . . 120.2 ?
C34 C35 C36 . . 120.4(3) ?
C34 C35 H35 . . 119.8 ?
C36 C35 H35 . . 119.8 ?
C35 C36 C31 . . 120.9(2) ?
C35 C36 H36 . . 119.6 ?
C31 C36 H36 . . 119.6 ?
C1 N1 C18 . . 122.44(18) ?
C1 N1 C10 . . 115.76(18) ?
C18 N1 C10 . . 121.54(17) ?
C25 P1 C31 . . 104.30(11) ?
C25 P1 C19 . . 101.37(10) ?
C31 P1 C19 . . 102.07(10) ?

loop_
_geom_bond_atom_site_label_1
_geom_bond_atom_site_label_2
_geom_bond_site_symmetry_2
_geom_bond_distance
_geom_bond_publ_flag
C1 O1 . 1.227(3) ?
C1 N1 . 1.369(3) ?
C1 C2 . 1.486(3) ?
C2 C3 . 1.327(3) ?
C2 H2 . 0.95 ?
C3 C4 . 1.458(4) ?
C3 H3 . 0.95 ?
C4 C9 . 1.387(3) ?
C4 C5 . 1.392(3) ?
C5 C6 . 1.375(4) ?
C5 H5 . 0.95 ?
C6 C7 . 1.385(3) ?
C6 H6 . 0.95 ?
C7 C8 . 1.371(4) ?
C7 H7 . 0.95 ?
C8 C9 . 1.379(4) ?
C8 H8 . 0.95 ?
C9 H9 . 0.95 ?
C10 N1 . 1.499(3) ?
C10 C11 . 1.522(3) ?
C10 C17 . 1.533(3) ?
C10 H10 . 1.0 ?
C11 C12 . 1.387(3) ?
C11 C16 . 1.394(3) ?
C12 C13 . 1.390(3) ?
C12 H12 . 0.95 ?
C13 C14 . 1.380(4) ?
C13 H13 . 0.95 ?
C14 C15 . 1.380(4) ?
C14 H14 . 0.95 ?
C15 C16 . 1.382(3) ?
C15 H15 . 0.95 ?
C16 H16 . 0.95 ?
C17 H17A . 0.98 ?
C17 H17B . 0.98 ?
C17 H17C . 0.98 ?
C18 C19 . 1.399(3) ?
C18 C23 . 1.402(3) ?
C18 N1 . 1.439(3) ?
C19 C20 . 1.396(3) ?
C19 P1 . 1.845(2) ?
C20 C21 . 1.388(3) ?
C20 H20 . 0.95 ?
C21 C22 . 1.377(4) ?
C21 H21 . 0.95 ?
C22 C23 . 1.394(3) ?
C22 H22 . 0.95 ?
C23 C24 . 1.504(3) ?
C24 H24A . 0.98 ?
C24 H24B . 0.98 ?
C24 H24C . 0.98 ?
C25 C30 . 1.387(3) ?
C25 C26 . 1.394(3) ?
C25 P1 . 1.829(2) ?
C26 C27 . 1.379(3) ?
C26 H26 . 0.95 ?
C27 C28 . 1.377(4) ?
C27 H27 . 0.95 ?
C28 C29 . 1.373(4) ?
C28 H28 . 0.95 ?
C29 C30 . 1.390(4) ?
C29 H29 . 0.95 ?
C30 H30 . 0.95 ?
C31 C32 . 1.385(3) ?
C31 C36 . 1.396(3) ?
C31 P1 . 1.836(2) ?
C32 C33 . 1.389(4) ?
C32 H32 . 0.95 ?
C33 C34 . 1.376(4) ?
C33 H33 . 0.95 ?
C34 C35 . 1.377(4) ?
C34 H34 . 0.95 ?
C35 C36 . 1.381(3) ?
C35 H35 . 0.95 ?
C36 H36 . 0.95 ?

loop_
_geom_torsion_atom_site_label_1
_geom_torsion_atom_site_label_2
_geom_torsion_atom_site_label_3
_geom_torsion_atom_site_label_4
_geom_torsion_site_symmetry_1
_geom_torsion_site_symmetry_2
_geom_torsion_site_symmetry_3
_geom_torsion_site_symmetry_4
_geom_torsion
_geom_torsion_publ_flag
O1 C1 C2 C3 . . . . -7.4(4) ?
N1 C1 C2 C3 . . . . 170.8(2) ?
C1 C2 C3 C4 . . . . -178.7(2) ?
C2 C3 C4 C9 . . . . 170.2(3) ?
C2 C3 C4 C5 . . . . -9.5(4) ?
C9 C4 C5 C6 . . . . -0.9(4) ?
C3 C4 C5 C6 . . . . 178.7(2) ?
C4 C5 C6 C7 . . . . 1.0(4) ?
C5 C6 C7 C8 . . . . -0.7(4) ?
C6 C7 C8 C9 . . . . 0.3(5) ?
C7 C8 C9 C4 . . . . -0.3(5) ?
C5 C4 C9 C8 . . . . 0.6(4) ?
C3 C4 C9 C8 . . . . -179.1(3) ?
N1 C10 C11 C12 . . . . 117.3(2) ?
C17 C10 C11 C12 . . . . -116.9(2) ?
N1 C10 C11 C16 . . . . -69.9(3) ?
C17 C10 C11 C16 . . . . 56.0(3) ?
C16 C11 C12 C13 . . . . -1.0(3) ?
C10 C11 C12 C13 . . . . 172.1(2) ?
C11 C12 C13 C14 . . . . 1.2(4) ?
C12 C13 C14 C15 . . . . -0.1(4) ?
C13 C14 C15 C16 . . . . -1.1(4) ?
C14 C15 C16 C11 . . . . 1.3(4) ?
C12 C11 C16 C15 . . . . -0.2(3) ?
C10 C11 C16 C15 . . . . -173.0(2) ?
C23 C18 C19 C20 . . . . -4.2(3) ?
N1 C18 C19 C20 . . . . 175.52(19) ?
C23 C18 C19 P1 . . . . 174.60(16) ?
N1 C18 C19 P1 . . . . -5.7(3) ?
C18 C19 C20 C21 . . . . 1.9(3) ?
P1 C19 C20 C21 . . . . -176.77(19) ?
C19 C20 C21 C22 . . . . 1.1(4) ?
C20 C21 C22 C23 . . . . -2.0(4) ?
C21 C22 C23 C18 . . . . -0.2(3) ?
C21 C22 C23 C24 . . . . 178.3(2) ?
C19 C18 C23 C22 . . . . 3.3(3) ?
N1 C18 C23 C22 . . . . -176.39(19) ?
C19 C18 C23 C24 . . . . -175.2(2) ?
N1 C18 C23 C24 . . . . 5.1(3) ?
C30 C25 C26 C27 . . . . 0.8(4) ?
P1 C25 C26 C27 . . . . -168.17(19) ?
C25 C26 C27 C28 . . . . -0.6(4) ?
C26 C27 C28 C29 . . . . -0.5(4) ?
C27 C28 C29 C30 . . . . 1.4(5) ?
C26 C25 C30 C29 . . . . 0.1(4) ?
P1 C25 C30 C29 . . . . 168.2(2) ?
C28 C29 C30 C25 . . . . -1.2(5) ?
C36 C31 C32 C33 . . . . 0.0(4) ?
P1 C31 C32 C33 . . . . -178.0(2) ?
C31 C32 C33 C34 . . . . -0.6(5) ?
C32 C33 C34 C35 . . . . 0.9(5) ?
C33 C34 C35 C36 . . . . -0.7(5) ?
C34 C35 C36 C31 . . . . 0.1(4) ?
C32 C31 C36 C35 . . . . 0.2(4) ?
P1 C31 C36 C35 . . . . 178.1(2) ?
O1 C1 N1 C18 . . . . -174.0(2) ?
C2 C1 N1 C18 . . . . 7.8(3) ?
O1 C1 N1 C10 . . . . 0.3(3) ?
C2 C1 N1 C10 . . . . -177.95(19) ?
C19 C18 N1 C1 . . . . 89.8(2) ?
C23 C18 N1 C1 . . . . -90.5(3) ?
C19 C18 N1 C10 . . . . -84.1(2) ?
C23 C18 N1 C10 . . . . 95.6(2) ?
C11 C10 N1 C1 . . . . -154.45(19) ?
C17 C10 N1 C1 . . . . 79.7(2) ?
C11 C10 N1 C18 . . . . 19.9(3) ?
C17 C10 N1 C18 . . . . -106.0(2) ?
C30 C25 P1 C31 . . . . 16.1(2) ?
C26 C25 P1 C31 . . . . -175.70(19) ?
C30 C25 P1 C19 . . . . 121.8(2) ?
C26 C25 P1 C19 . . . . -70.0(2) ?
C32 C31 P1 C25 . . . . -104.3(2) ?
C36 C31 P1 C25 . . . . 77.9(2) ?
C32 C31 P1 C19 . . . . 150.5(2) ?
C36 C31 P1 C19 . . . . -27.4(2) ?
C20 C19 P1 C25 . . . . -23.1(2) ?
C18 C19 P1 C25 . . . . 158.18(17) ?
C20 C19 P1 C31 . . . . 84.4(2) ?
C18 C19 P1 C31 . . . . -94.32(18) ?
